data_4084257
loop_
_publ_author_name
'So, Shiu-Chun'
'Cheung, Wai-Man'
'Wang, Guo-Cang'
'Kwan Huang, Enrique'
'Lau, Man-Kit'
'Zhang, Qian-Feng'
'Sung, Herman H.-Y.'
'Williams, Ian D.'
'Leung, Wa-Hung'

_publ_section_title
;
 Migratory Insertion and Reductive Coupling of Tetraarylruthenium(IV)
 Complexes
;
_journal_issue 17
_journal_name_full Organometallics
_journal_page_first 4497
_journal_paper_doi 10.1021/om500707e
_journal_volume 33
_journal_year 2014
_chemical_absolute_configuration ad
_chemical_formula_moiety 'C32 H36 O4 Ru, B F4'
_chemical_formula_sum 'C32 H36 B F4 O4 Ru'
_chemical_formula_weight 672.49
_chemical_name_systematic
;
 ? 
;
_space_group_IT_number 19
_space_group_name_Hall 'P 2ac 2ab'
_symmetry_cell_setting orthorhombic
_symmetry_space_group_name_Hall 'P 2ac 2ab'
_symmetry_space_group_name_H-M 'P 21 21 21'
_atom_sites_solution_hydrogens geom
_atom_sites_solution_primary iterative
_atom_sites_solution_secondary difmap
_audit_creation_date 2014-01-30
_audit_creation_method
;
  Olex2 1.2-beta
  (compiled May  9 2012 12:37:22, GUI svn.r4230)
;
_cell_angle_alpha 90.00
_cell_angle_beta 90.00
_cell_angle_gamma 90.00
_cell_formula_units_Z 4
_cell_length_a 10.64068(16)
_cell_length_b 13.8089(2)
_cell_length_c 20.4693(3)
_cell_measurement_reflns_used 9682
_cell_measurement_temperature 99.98(10)
_cell_measurement_theta_max 75.2200
_cell_measurement_theta_min 4.6560
_cell_volume 3007.68(8)
_computing_cell_refinement
;
CrysAlisPro, Agilent Technologies,
Version 1.171.36.32 (release 02-08-2013 CrysAlis171 .NET)
(compiled Aug  2 2013,16:46:58)
;
_computing_data_collection
;
CrysAlisPro, Agilent Technologies,
Version 1.171.36.32 (release 02-08-2013 CrysAlis171 .NET)
(compiled Aug  2 2013,16:46:58)
;
_computing_data_reduction
;
CrysAlisPro, Agilent Technologies,
Version 1.171.36.32 (release 02-08-2013 CrysAlis171 .NET)
(compiled Aug  2 2013,16:46:58)
;
_computing_molecular_graphics
;
O. V. Dolomanov, L. J. Bourhis, R. J. Gildea, J. A. K. Howard and H. Puschmann,
OLEX2: a complete structure solution, refinement and analysis program.
J. Appl. Cryst. (2009). 42, 339-341.
;
_computing_publication_material
;
O. V. Dolomanov, L. J. Bourhis, R. J. Gildea, J. A. K. Howard and H. Puschmann,
OLEX2: a complete structure solution, refinement and analysis program.
J. Appl. Cryst. (2009). 42, 339-341.
;
_computing_structure_refinement
;
XL, G.M. Sheldrick, Acta Cryst.
(2008). A64, 112-122
;
_computing_structure_solution
;
olex2.solve (L.J. Bourhis, O.V. Dolomanov, R.J. Gildea, J.A.K. Howard,
H. Puschmann, in preparation, 2011)
;
_diffrn_ambient_temperature 99.98(10)
_diffrn_detector_area_resol_mean 10.3587
_diffrn_measured_fraction_theta_full 0.9930
_diffrn_measured_fraction_theta_max 0.8916
_diffrn_measurement_details
;
  1 omega   83.00  178.00   1.0000    5.0000
omega____ theta____ kappa____ phi______ frames
    -      110.5703   45.0000 -180.0000 95

  2 omega  -49.00   27.00   1.0000    2.0000
omega____ theta____ kappa____ phi______ frames
    -      -40.8203   37.0000  -60.0000 76

  3 omega  -15.00   27.00   1.0000    2.0000
omega____ theta____ kappa____ phi______ frames
    -      -40.8203   37.0000 -180.0000 42

  4 omega   42.00   76.00   1.0000    2.0000
omega____ theta____ kappa____ phi______ frames
    -       40.8203  -99.0000  -60.0000 34

  5 omega   43.00   80.00   1.0000    5.0000
omega____ theta____ kappa____ phi______ frames
    -      110.5703  -30.0000 -120.0000 37

  6 omega   26.00  108.00   1.0000    5.0000
omega____ theta____ kappa____ phi______ frames
    -      110.5703  -94.0000   90.0000 82

  7 omega -115.00  -11.00   1.0000    2.0000
omega____ theta____ kappa____ phi______ frames
    -      -40.8203  -57.0000 -120.0000 104

  8 omega -115.00  -11.00   1.0000    2.0000
omega____ theta____ kappa____ phi______ frames
    -      -40.8203  -57.0000    0.0000 104

  9 omega  -96.00   -2.00   1.0000    2.0000
omega____ theta____ kappa____ phi______ frames
    -      -40.8203  125.0000   60.0000 94

 10 omega -115.00  -11.00   1.0000    2.0000
omega____ theta____ kappa____ phi______ frames
    -      -40.8203  -57.0000  120.0000 104

 11 omega   80.00  105.00   1.0000    5.0000
omega____ theta____ kappa____ phi______ frames
    -      110.5703   30.0000  -60.0000 25

 12 omega   33.00   90.00   1.0000    5.0000
omega____ theta____ kappa____ phi______ frames
    -      110.5703  -30.0000  120.0000 57
;
_diffrn_measurement_device 'kappa diffractometer'
_diffrn_measurement_device_type 'SuperNova, Dual, Cu at zero, Atlas'
_diffrn_measurement_method '\w scans'
_diffrn_orient_matrix_UB_11 -0.0203349000
_diffrn_orient_matrix_UB_12 0.0830720000
_diffrn_orient_matrix_UB_13 0.0491446000
_diffrn_orient_matrix_UB_21 -0.0051673000
_diffrn_orient_matrix_UB_22 -0.0739140000
_diffrn_orient_matrix_UB_23 0.0563052000
_diffrn_orient_matrix_UB_31 0.1431772000
_diffrn_orient_matrix_UB_32 0.0091420000
_diffrn_orient_matrix_UB_33 0.0091645000
_diffrn_radiation_monochromator mirror
_diffrn_radiation_probe x-ray
_diffrn_radiation_type CuK\a
_diffrn_radiation_wavelength 1.5418
_diffrn_reflns_av_R_equivalents 0.0302
_diffrn_reflns_av_unetI/netI 0.0305
_diffrn_reflns_limit_h_max 12
_diffrn_reflns_limit_h_min -10
_diffrn_reflns_limit_k_max 16
_diffrn_reflns_limit_k_min -16
_diffrn_reflns_limit_l_max 24
_diffrn_reflns_limit_l_min -21
_diffrn_reflns_number 12821
_diffrn_reflns_theta_full 66.50
_diffrn_reflns_theta_max 67.96
_diffrn_reflns_theta_min 4.32
_diffrn_source 'sealed X-ray tube'
_diffrn_source_current 0.80
_diffrn_source_power 0.040
_diffrn_source_target Cu
_diffrn_source_voltage 50
_exptl_absorpt_coefficient_mu 4.741
_exptl_absorpt_correction_T_max 1.00000
_exptl_absorpt_correction_T_min 0.71412
_exptl_absorpt_correction_type multi-scan
_exptl_absorpt_process_details
;
CrysAlisPro, Agilent Technologies,
Version 1.171.36.32 (release 02-08-2013 CrysAlis171 .NET)
(compiled Aug  2 2013,16:46:58)
Empirical absorption correction using spherical harmonics,
 implemented in SCALE3 ABSPACK scaling algorithm.
;
_exptl_crystal_colour red
_exptl_crystal_density_diffrn 1.485
_exptl_crystal_density_method 'not measured'
_exptl_crystal_description block
_exptl_crystal_F_000 1380
_exptl_crystal_size_max 0.15
_exptl_crystal_size_mid 0.12
_exptl_crystal_size_min 0.08
_refine_diff_density_max 0.606
_refine_diff_density_min -0.518
_refine_diff_density_rms 0.056
_refine_ls_abs_structure_details 'Flack H D (1983), Acta Cryst. A39, 876-881'
_refine_ls_abs_structure_Flack -0.018(5)
_refine_ls_extinction_method none
_refine_ls_goodness_of_fit_ref 1.002
_refine_ls_hydrogen_treatment constr
_refine_ls_matrix_type full
_refine_ls_number_parameters 387
_refine_ls_number_reflns 5097
_refine_ls_number_restraints 0
_refine_ls_restrained_S_all 1.002
_refine_ls_R_factor_all 0.0250
_refine_ls_R_factor_gt 0.0238
_refine_ls_shift/su_max 0.003
_refine_ls_shift/su_mean 0.000
_refine_ls_structure_factor_coef Fsqd
_refine_ls_weighting_details 'calc w=1/[\s^2^(Fo^2^)+(0.0392P)^2^+0.0000P] where P=(Fo^2^+2Fc^2^)/3'
_refine_ls_weighting_scheme calc
_refine_ls_wR_factor_gt 0.0586
_refine_ls_wR_factor_ref 0.0593
_reflns_number_gt 4945
_reflns_number_total 5097
_reflns_threshold_expression >2sigma(I)
_cod_data_source_file om500707e_si_002.cif
_cod_data_source_block benson6cult
_cod_depositor_comments
;
The following automatic conversions were performed:

'_symmetry_cell_setting' value 'Orthorhombic' changed to
'orthorhombic' according to
/usr/data/users/saulius/crontab/automatic-downloads/rss-feeds/ACS/lib/dictionaries/cif_core.dic
dictionary named 'cif_core.dic' version 2.4.2 from 2011-04-26.

Automatic conversion script
Id: cif_fix_values 2281 2013-09-26 08:29:07Z andrius 
;
_cod_original_cell_volume 3007.69(8)
_cod_original_sg_symbol_H-M P2(1)2(1)2(1)
_cod_database_code 4084257
_reflns_odcompleteness_completeness 99.30
_reflns_odcompleteness_iscentric 1
_reflns_odcompleteness_theta 68.13

loop_
_space_group_symop_id
_space_group_symop_operation_xyz
1 'x, y, z'
2 '-x+1/2, -y, z+1/2'
3 'x+1/2, -y+1/2, -z'
4 '-x, y+1/2, -z+1/2'

loop_
_atom_site_label
_atom_site_type_symbol
_atom_site_fract_x
_atom_site_fract_y
_atom_site_fract_z
_atom_site_U_iso_or_equiv
_atom_site_adp_type
_atom_site_occupancy
_atom_site_symmetry_multiplicity
_atom_site_calc_flag
_atom_site_refinement_flags
Ru1 Ru 0.365818(17) 0.669092(13) 0.190814(9) 0.01677(6) Uani 1 1 d .
O1 O 0.90533(18) 0.80190(13) 0.23398(10) 0.0254(4) Uani 1 1 d .
O2 O 0.23685(19) 1.09166(13) 0.13848(9) 0.0224(4) Uani 1 1 d .
O3 O 0.3039(2) 0.34326(15) -0.00797(9) 0.0382(5) Uani 1 1 d .
O4 O 0.01649(18) 0.49408(14) 0.39639(9) 0.0266(4) Uani 1 1 d .
C1 C 0.5435(2) 0.69666(18) 0.21245(13) 0.0180(5) Uani 1 1 d .
C2 C 0.5763(3) 0.74269(19) 0.27220(12) 0.0209(6) Uani 1 1 d .
C3 C 0.6972(2) 0.77787(18) 0.27921(13) 0.0194(5) Uani 1 1 d .
H3 H 0.7195 0.8100 0.3186 0.023 Uiso 1 1 calc R
C4 C 0.7869(3) 0.76768(18) 0.23049(13) 0.0199(6) Uani 1 1 d .
C5 C 0.7550(3) 0.71898(19) 0.17250(13) 0.0229(6) Uani 1 1 d .
H5 H 0.8166 0.7090 0.1396 0.027 Uiso 1 1 calc R
C6 C 0.6342(3) 0.68576(17) 0.16354(12) 0.0213(5) Uani 1 1 d .
H6 H 0.6121 0.6550 0.1236 0.026 Uiso 1 1 calc R
C7 C 0.4862(3) 0.7548(2) 0.32764(13) 0.0253(6) Uani 1 1 d .
H7A H 0.4474 0.8191 0.3252 0.038 Uiso 1 1 calc R
H7B H 0.5314 0.7483 0.3691 0.038 Uiso 1 1 calc R
H7C H 0.4208 0.7050 0.3249 0.038 Uiso 1 1 calc R
C8 C 0.9373(3) 0.8632(2) 0.28830(14) 0.0274(6) Uani 1 1 d .
H8A H 1.0234 0.8871 0.2830 0.041 Uiso 1 1 calc R
H8B H 0.9312 0.8261 0.3290 0.041 Uiso 1 1 calc R
H8C H 0.8791 0.9182 0.2900 0.041 Uiso 1 1 calc R
C11 C 0.3113(2) 0.80080(18) 0.16659(13) 0.0188(5) Uani 1 1 d .
C12 C 0.3314(2) 0.84061(19) 0.10378(12) 0.0198(5) Uani 1 1 d .
C13 C 0.3037(3) 0.9373(2) 0.09366(12) 0.0210(6) Uani 1 1 d .
H13 H 0.3139 0.9641 0.0513 0.025 Uiso 1 1 calc R
C14 C 0.2612(2) 0.99617(19) 0.14427(12) 0.0185(5) Uani 1 1 d .
C15 C 0.2435(3) 0.95743(19) 0.20723(12) 0.0194(6) Uani 1 1 d .
H15 H 0.2150 0.9973 0.2420 0.023 Uiso 1 1 calc R
C16 C 0.2683(3) 0.86069(18) 0.21744(12) 0.0194(5) Uani 1 1 d .
H16 H 0.2561 0.8339 0.2597 0.023 Uiso 1 1 calc R
C17 C 0.3821(3) 0.7823(2) 0.04700(13) 0.0309(7) Uani 1 1 d .
H17A H 0.3272 0.7266 0.0390 0.046 Uiso 1 1 calc R
H17B H 0.4670 0.7596 0.0574 0.046 Uiso 1 1 calc R
H17C H 0.3849 0.8231 0.0079 0.046 Uiso 1 1 calc R
C18 C 0.2393(3) 1.1327(2) 0.07391(14) 0.0293(7) Uani 1 1 d .
H18A H 0.1802 1.0977 0.0458 0.044 Uiso 1 1 calc R
H18B H 0.3243 1.1273 0.0558 0.044 Uiso 1 1 calc R
H18C H 0.2151 1.2011 0.0761 0.044 Uiso 1 1 calc R
C21 C 0.3421(3) 0.57017(18) 0.12194(12) 0.0214(6) Uani 1 1 d .
C22 C 0.2247(3) 0.5576(2) 0.09068(14) 0.0256(6) Uani 1 1 d .
C23 C 0.2112(3) 0.4811(2) 0.04707(14) 0.0294(7) Uani 1 1 d .
H23 H 0.1324 0.4707 0.0264 0.035 Uiso 1 1 calc R
C24 C 0.3101(3) 0.4200(2) 0.03331(13) 0.0282(7) Uani 1 1 d .
C25 C 0.4272(3) 0.4342(2) 0.06270(13) 0.0247(6) Uani 1 1 d .
H25 H 0.4962 0.3937 0.0517 0.030 Uiso 1 1 calc R
C26 C 0.4416(3) 0.50751(19) 0.10774(13) 0.0207(6) Uani 1 1 d .
H26 H 0.5199 0.5156 0.1294 0.025 Uiso 1 1 calc R
C27 C 0.1137(3) 0.6221(2) 0.10332(15) 0.0345(7) Uani 1 1 d .
H27A H 0.0721 0.6021 0.1438 0.052 Uiso 1 1 calc R
H27B H 0.0544 0.6172 0.0668 0.052 Uiso 1 1 calc R
H27C H 0.1423 0.6893 0.1075 0.052 Uiso 1 1 calc R
C28 C 0.1849(4) 0.3224(2) -0.03837(16) 0.0485(10) Uani 1 1 d .
H28A H 0.1632 0.3747 -0.0687 0.073 Uiso 1 1 calc R
H28B H 0.1198 0.3171 -0.0047 0.073 Uiso 1 1 calc R
H28C H 0.1908 0.2612 -0.0624 0.073 Uiso 1 1 calc R
C31 C 0.2625(3) 0.61240(18) 0.26091(12) 0.0190(5) Uani 1 1 d .
C32 C 0.3029(3) 0.53056(18) 0.29752(12) 0.0193(6) Uani 1 1 d .
C33 C 0.2207(3) 0.49075(19) 0.34301(12) 0.0208(6) Uani 1 1 d .
H33 H 0.2467 0.4363 0.3679 0.025 Uiso 1 1 calc R
C34 C 0.1021(3) 0.52856(19) 0.35283(12) 0.0219(6) Uani 1 1 d .
C35 C 0.0624(2) 0.60911(19) 0.31689(14) 0.0244(6) Uani 1 1 d .
H35 H -0.0188 0.6357 0.3241 0.029 Uiso 1 1 calc R
C36 C 0.1405(3) 0.64963(19) 0.27142(13) 0.0241(6) Uani 1 1 d .
H36 H 0.1124 0.7035 0.2466 0.029 Uiso 1 1 calc R
C37 C 0.4319(3) 0.4893(2) 0.28932(13) 0.0229(6) Uani 1 1 d .
H37A H 0.4944 0.5367 0.3039 0.034 Uiso 1 1 calc R
H37B H 0.4462 0.4738 0.2432 0.034 Uiso 1 1 calc R
H37C H 0.4397 0.4302 0.3155 0.034 Uiso 1 1 calc R
C38 C 0.0420(3) 0.4043(2) 0.42744(15) 0.0278(6) Uani 1 1 d .
H38A H 0.0530 0.3538 0.3942 0.042 Uiso 1 1 calc R
H38B H -0.0284 0.3870 0.4560 0.042 Uiso 1 1 calc R
H38C H 0.1189 0.4099 0.4535 0.042 Uiso 1 1 calc R
B1 B 0.8138(3) 0.4666(2) 0.09324(15) 0.0255(7) Uani 1 1 d .
F1 F 0.8676(2) 0.50264(13) 0.15022(7) 0.0392(4) Uani 1 1 d .
F2 F 0.7276(2) 0.39716(15) 0.10877(12) 0.0573(6) Uani 1 1 d .
F3 F 0.7554(2) 0.54208(14) 0.06052(8) 0.0468(5) Uani 1 1 d .
F4 F 0.90758(17) 0.42877(15) 0.05329(9) 0.0419(5) Uani 1 1 d .

loop_
_atom_site_aniso_label
_atom_site_aniso_U_11
_atom_site_aniso_U_22
_atom_site_aniso_U_33
_atom_site_aniso_U_23
_atom_site_aniso_U_13
_atom_site_aniso_U_12
Ru1 0.01521(10) 0.01585(9) 0.01925(9) -0.00004(7) 0.00025(8) -0.00051(8)
O1 0.0176(10) 0.0234(10) 0.0351(10) -0.0038(8) -0.0014(8) -0.0039(8)
O2 0.0306(11) 0.0174(9) 0.0191(9) 0.0010(7) 0.0016(8) -0.0001(8)
O3 0.0635(16) 0.0234(11) 0.0277(10) -0.0053(9) -0.0084(10) -0.0133(11)
O4 0.0233(11) 0.0264(10) 0.0300(10) 0.0095(8) 0.0054(8) -0.0005(9)
C1 0.0135(13) 0.0157(12) 0.0247(13) -0.0014(9) 0.0003(10) -0.0019(10)
C2 0.0243(15) 0.0161(12) 0.0221(13) 0.0011(10) 0.0017(11) -0.0011(11)
C3 0.0203(14) 0.0164(13) 0.0215(12) -0.0007(10) -0.0031(11) -0.0030(11)
C4 0.0188(14) 0.0134(12) 0.0276(14) 0.0030(10) -0.0018(11) 0.0039(10)
C5 0.0229(15) 0.0168(13) 0.0289(15) -0.0024(10) 0.0061(11) -0.0009(11)
C6 0.0222(13) 0.0190(12) 0.0228(11) -0.0024(9) 0.0032(11) 0.0019(12)
C7 0.0241(15) 0.0300(15) 0.0218(14) -0.0055(11) 0.0018(11) -0.0073(12)
C8 0.0186(15) 0.0258(14) 0.0378(16) -0.0058(11) -0.0033(12) -0.0029(11)
C11 0.0171(13) 0.0159(12) 0.0234(12) 0.0013(9) -0.0007(10) 0.0002(10)
C12 0.0184(13) 0.0201(13) 0.0210(12) -0.0004(10) 0.0005(10) -0.0027(11)
C13 0.0208(14) 0.0262(14) 0.0161(12) 0.0005(10) -0.0010(10) -0.0006(12)
C14 0.0150(13) 0.0189(12) 0.0217(12) -0.0007(10) -0.0006(10) -0.0015(11)
C15 0.0187(14) 0.0239(13) 0.0155(13) -0.0013(10) 0.0021(10) -0.0035(11)
C16 0.0180(13) 0.0220(13) 0.0182(12) 0.0037(10) 0.0006(10) -0.0001(10)
C17 0.0430(19) 0.0268(14) 0.0230(13) 0.0015(11) 0.0078(13) 0.0062(14)
C18 0.0416(19) 0.0216(13) 0.0246(14) 0.0062(12) 0.0026(13) 0.0048(13)
C21 0.0263(16) 0.0190(12) 0.0190(12) -0.0007(10) -0.0026(11) -0.0035(11)
C22 0.0264(16) 0.0227(14) 0.0278(14) 0.0051(11) -0.0064(12) -0.0077(12)
C23 0.0316(17) 0.0273(15) 0.0295(14) 0.0082(12) -0.0106(13) -0.0106(13)
C24 0.0460(19) 0.0205(14) 0.0182(13) 0.0006(10) -0.0032(13) -0.0119(13)
C25 0.0356(17) 0.0189(13) 0.0197(13) 0.0016(11) 0.0005(12) 0.0017(12)
C26 0.0211(15) 0.0205(13) 0.0205(12) 0.0017(11) -0.0027(11) -0.0023(12)
C27 0.0232(17) 0.0391(16) 0.0411(16) 0.0016(14) -0.0103(14) -0.0014(14)
C28 0.083(3) 0.0298(17) 0.0325(16) 0.0021(14) -0.0254(17) -0.0221(19)
C31 0.0173(13) 0.0181(13) 0.0214(12) -0.0008(10) -0.0014(10) -0.0034(11)
C32 0.0215(14) 0.0149(12) 0.0214(13) -0.0012(9) -0.0038(10) 0.0000(10)
C33 0.0230(15) 0.0169(13) 0.0225(13) 0.0011(10) -0.0050(11) -0.0005(11)
C34 0.0234(15) 0.0203(13) 0.0221(12) 0.0009(10) 0.0006(11) -0.0033(11)
C35 0.0191(14) 0.0212(13) 0.0330(15) 0.0052(11) 0.0043(12) 0.0039(11)
C36 0.0223(14) 0.0213(13) 0.0286(13) 0.0054(10) 0.0012(12) 0.0046(12)
C37 0.0208(15) 0.0203(13) 0.0277(14) 0.0031(11) -0.0036(11) 0.0025(11)
C38 0.0327(16) 0.0237(14) 0.0272(14) 0.0087(12) 0.0010(13) -0.0028(13)
B1 0.0229(17) 0.0304(17) 0.0233(15) -0.0038(13) 0.0049(13) 0.0002(14)
F1 0.0479(11) 0.0475(10) 0.0222(8) -0.0035(7) -0.0032(8) 0.0044(10)
F2 0.0454(12) 0.0482(12) 0.0784(15) -0.0009(11) 0.0172(12) -0.0177(11)
F3 0.0691(15) 0.0507(12) 0.0206(9) 0.0044(8) 0.0021(9) 0.0220(11)
F4 0.0293(10) 0.0599(12) 0.0363(10) -0.0183(9) 0.0053(8) 0.0048(9)

loop_
_atom_type_symbol
_atom_type_description
_atom_type_scat_dispersion_real
_atom_type_scat_dispersion_imag
_atom_type_scat_source
C C 0.0181 0.0091 'International Tables Vol C Tables 4.2.6.8 and 6.1.1.4'
H H 0.0000 0.0000 'International Tables Vol C Tables 4.2.6.8 and 6.1.1.4'
B B 0.0090 0.0039 'International Tables Vol C Tables 4.2.6.8 and 6.1.1.4'
F F 0.0727 0.0534 'International Tables Vol C Tables 4.2.6.8 and 6.1.1.4'
O O 0.0492 0.0322 'International Tables Vol C Tables 4.2.6.8 and 6.1.1.4'
Ru Ru 0.0552 3.2960 'International Tables Vol C Tables 4.2.6.8 and 6.1.1.4'

loop_
_geom_angle_atom_site_label_1
_geom_angle_atom_site_label_2
_geom_angle_atom_site_label_3
_geom_angle
C1 Ru1 C21 114.47(11)
C11 Ru1 C1 99.21(10)
C11 Ru1 C21 114.82(10)
C31 Ru1 C1 116.54(11)
C31 Ru1 C11 112.66(11)
C31 Ru1 C21 99.97(10)
C4 O1 C8 117.9(2)
C14 O2 C18 117.5(2)
C24 O3 C28 117.9(3)
C34 O4 C38 118.1(2)
C2 C1 Ru1 120.9(2)
C6 C1 Ru1 118.57(19)
C6 C1 C2 119.6(2)
C1 C2 C7 123.1(2)
C3 C2 C1 118.3(2)
C3 C2 C7 118.6(2)
C2 C3 C4 122.0(2)
O1 C4 C3 124.7(2)
O1 C4 C5 116.0(2)
C3 C4 C5 119.3(3)
C6 C5 C4 119.8(2)
C5 C6 C1 120.8(2)
C12 C11 Ru1 122.84(19)
C16 C11 Ru1 116.88(19)
C16 C11 C12 119.6(2)
C11 C12 C17 123.1(2)
C13 C12 C11 118.6(2)
C13 C12 C17 118.3(2)
C12 C13 C14 121.4(2)
O2 C14 C13 124.6(2)
O2 C14 C15 115.2(2)
C13 C14 C15 120.2(2)
C16 C15 C14 118.8(2)
C15 C16 C11 121.4(2)
C22 C21 Ru1 121.3(2)
C26 C21 Ru1 118.59(19)
C26 C21 C22 119.9(2)
C21 C22 C27 122.9(3)
C23 C22 C21 118.3(3)
C23 C22 C27 118.7(3)
C24 C23 C22 121.2(3)
O3 C24 C23 124.6(3)
O3 C24 C25 114.9(3)
C23 C24 C25 120.5(3)
C26 C25 C24 119.4(3)
C25 C26 C21 120.7(3)
C32 C31 Ru1 122.0(2)
C36 C31 Ru1 118.63(19)
C36 C31 C32 119.1(2)
C31 C32 C37 121.4(2)
C33 C32 C31 118.4(2)
C33 C32 C37 120.1(2)
C34 C33 C32 121.5(2)
O4 C34 C33 125.1(2)
O4 C34 C35 114.9(2)
C33 C34 C35 120.0(2)
C36 C35 C34 120.0(3)
C35 C36 C31 120.9(2)
F1 B1 F4 109.3(3)
F2 B1 F1 109.4(3)
F2 B1 F3 109.9(3)
F2 B1 F4 110.8(3)
F3 B1 F1 108.7(3)
F3 B1 F4 108.6(2)

loop_
_geom_bond_atom_site_label_1
_geom_bond_atom_site_label_2
_geom_bond_distance
Ru1 C1 1.979(3)
Ru1 C11 1.972(2)
Ru1 C21 1.979(3)
Ru1 C31 1.970(3)
O1 C4 1.348(3)
O1 C8 1.438(3)
O2 C14 1.349(3)
O2 C18 1.438(3)
O3 C24 1.357(3)
O3 C28 1.440(4)
O4 C34 1.361(3)
O4 C38 1.420(3)
C1 C2 1.422(4)
C1 C6 1.398(4)
C2 C3 1.383(4)
C2 C7 1.495(4)
C3 C4 1.388(4)
C4 C5 1.406(4)
C5 C6 1.377(4)
C11 C12 1.414(3)
C11 C16 1.406(4)
C12 C13 1.383(4)
C12 C17 1.513(4)
C13 C14 1.392(4)
C14 C15 1.408(3)
C15 C16 1.378(4)
C21 C22 1.414(4)
C21 C26 1.398(4)
C22 C23 1.391(4)
C22 C27 1.501(4)
C23 C24 1.378(4)
C24 C25 1.397(4)
C25 C26 1.378(4)
C31 C32 1.423(3)
C31 C36 1.412(4)
C32 C33 1.391(4)
C32 C37 1.496(4)
C33 C34 1.380(4)
C34 C35 1.399(4)
C35 C36 1.368(4)
B1 F1 1.391(4)
B1 F2 1.365(4)
B1 F3 1.386(4)
B1 F4 1.392(4)

loop_
_geom_torsion_atom_site_label_1
_geom_torsion_atom_site_label_2
_geom_torsion_atom_site_label_3
_geom_torsion_atom_site_label_4
_geom_torsion
Ru1 C1 C2 C3 -167.06(19)
Ru1 C1 C2 C7 12.9(4)
Ru1 C1 C6 C5 169.2(2)
Ru1 C11 C12 C13 -172.27(19)
Ru1 C11 C12 C17 7.6(4)
Ru1 C11 C16 C15 171.5(2)
Ru1 C21 C22 C23 -174.19(19)
Ru1 C21 C22 C27 4.8(4)
Ru1 C21 C26 C25 176.5(2)
Ru1 C31 C32 C33 -175.51(18)
Ru1 C31 C32 C37 6.3(3)
Ru1 C31 C36 C35 176.2(2)
O1 C4 C5 C6 -176.9(2)
O2 C14 C15 C16 -179.0(2)
O3 C24 C25 C26 -177.0(2)
O4 C34 C35 C36 -179.7(2)
C1 Ru1 C11 C12 82.9(2)
C1 Ru1 C11 C16 -87.4(2)
C1 Ru1 C21 C22 -165.7(2)
C1 Ru1 C21 C26 18.9(2)
C1 Ru1 C31 C32 -49.6(2)
C1 Ru1 C31 C36 135.5(2)
C1 C2 C3 C4 -1.4(4)
C2 C1 C6 C5 0.1(4)
C2 C3 C4 O1 178.7(2)
C2 C3 C4 C5 -0.9(4)
C3 C4 C5 C6 2.8(4)
C4 C5 C6 C1 -2.4(4)
C6 C1 C2 C3 1.8(4)
C6 C1 C2 C7 -178.2(3)
C7 C2 C3 C4 178.7(3)
C8 O1 C4 C3 -7.8(4)
C8 O1 C4 C5 171.8(2)
C11 Ru1 C1 C2 75.9(2)
C11 Ru1 C1 C6 -93.0(2)
C11 Ru1 C21 C22 -51.9(2)
C11 Ru1 C21 C26 132.7(2)
C11 Ru1 C31 C32 -163.4(2)
C11 Ru1 C31 C36 21.7(2)
C11 C12 C13 C14 2.3(4)
C12 C11 C16 C15 0.9(4)
C12 C13 C14 O2 177.5(2)
C12 C13 C14 C15 -1.0(4)
C13 C14 C15 C16 -0.3(4)
C14 C15 C16 C11 0.4(4)
C16 C11 C12 C13 -2.3(4)
C16 C11 C12 C17 177.6(3)
C17 C12 C13 C14 -177.6(3)
C18 O2 C14 C13 8.4(4)
C18 O2 C14 C15 -173.0(2)
C21 Ru1 C1 C2 -161.31(19)
C21 Ru1 C1 C6 29.7(2)
C21 Ru1 C11 C12 -39.6(3)
C21 Ru1 C11 C16 150.1(2)
C21 Ru1 C31 C32 74.3(2)
C21 Ru1 C31 C36 -100.6(2)
C21 C22 C23 C24 -1.4(4)
C22 C21 C26 C25 1.0(4)
C22 C23 C24 O3 179.2(3)
C22 C23 C24 C25 -0.5(4)
C23 C24 C25 C26 2.7(4)
C24 C25 C26 C21 -2.9(4)
C26 C21 C22 C23 1.2(4)
C26 C21 C22 C27 -179.8(2)
C27 C22 C23 C24 179.6(3)
C28 O3 C24 C23 -1.7(4)
C28 O3 C24 C25 178.0(2)
C31 Ru1 C1 C2 -45.2(2)
C31 Ru1 C1 C6 145.83(19)
C31 Ru1 C11 C12 -153.2(2)
C31 Ru1 C11 C16 36.6(2)
C31 Ru1 C21 C22 68.9(2)
C31 Ru1 C21 C26 -106.5(2)
C31 C32 C33 C34 0.3(4)
C32 C31 C36 C35 1.1(4)
C32 C33 C34 O4 -179.8(2)
C32 C33 C34 C35 -0.4(4)
C33 C34 C35 C36 0.8(4)
C34 C35 C36 C31 -1.2(4)
C36 C31 C32 C33 -0.6(4)
C36 C31 C32 C37 -178.8(2)
C37 C32 C33 C34 178.5(2)
C38 O4 C34 C33 -9.9(4)
C38 O4 C34 C35 170.6(2)
